data_7110848
loop_
_publ_author_name
'Graham, Alasdair'
'Meier, Stephanie'
'Parsons, Simon'
'Winpenny, Richard E. P.'

_publ_section_title
;
 Changing cage structures through inter-ligand repulsions
;
_journal_issue 10
_journal_name_full 'Chemical Communications'
_journal_page_first 811
_journal_paper_doi 10.1039/b000385i
_journal_year 2000
_chemical_formula_moiety
; 
[Ni9(chp)3(Hchp)(OH)6(Me3NCH2CO2)9(CO3)Cl].[Ni(chp)3]4.0.5Cl.(chp.Hchp)1.5. 
8.5EtOAc 
;
_chemical_formula_sum 'C193.5 H240.5 Cl22.5 N30 Ni13 O65'
_chemical_formula_weight 5587.51
_chemical_name_systematic
; 
 ? 
;
_space_group_IT_number 148
_symmetry_cell_setting rhombohedral
_symmetry_space_group_name_Hall '-R 3'
_symmetry_space_group_name_H-M 'R -3 :H'
_atom_sites_solution_hydrogens geom
_atom_sites_solution_primary Patterson
_atom_sites_solution_secondary difmap
_audit_creation_method SHELXL
_cell_angle_alpha 90.00
_cell_angle_beta 90.00
_cell_angle_gamma 120.00
_cell_formula_units_Z 6
_cell_length_a 30.603(2)
_cell_length_b 30.603(2)
_cell_length_c 46.202(5)
_cell_measurement_reflns_used 71
_cell_measurement_temperature 220(2)
_cell_measurement_theta_max 22
_cell_measurement_theta_min 20
_cell_volume 37473(5)
_computing_cell_refinement 'Stoe DIF4'
_computing_data_collection 'Stoe DIF4'
_computing_data_reduction 'Stoe REDU4'
_computing_molecular_graphics SHELXTL
_computing_structure_refinement SHELXTL
_computing_structure_solution DIRDIF
_diffrn_ambient_temperature 220(2)
_diffrn_measurement_device
; 
Stoe Stadi-4 diffractometer with 
Oxford Cryosystems variable temperature device. 
;
_diffrn_measurement_method Omega-theta
_diffrn_radiation_monochromator graphite
_diffrn_radiation_source 'fine-focus sealed tube'
_diffrn_radiation_type CuK\a
_diffrn_radiation_wavelength 1.54184
_diffrn_reflns_av_R_equivalents 0.2318
_diffrn_reflns_av_sigmaI/netI 0.1599
_diffrn_reflns_limit_h_max 34
_diffrn_reflns_limit_h_min 0
_diffrn_reflns_limit_k_max 29
_diffrn_reflns_limit_k_min -29
_diffrn_reflns_limit_l_max 0
_diffrn_reflns_limit_l_min -51
_diffrn_reflns_number 10611
_diffrn_reflns_theta_max 56.00
_diffrn_reflns_theta_min 2.54
_diffrn_standards_interval_time 60
_diffrn_standards_number 3
_exptl_absorpt_coefficient_mu 3.919
_exptl_absorpt_correction_T_max 0.729
_exptl_absorpt_correction_T_min 0.135
_exptl_absorpt_correction_type Psi-scans
_exptl_crystal_colour Green
_exptl_crystal_density_diffrn 1.486
_exptl_crystal_description 'plate developed in (001)'
_exptl_crystal_F_000 17268
_exptl_crystal_size_max 0.54
_exptl_crystal_size_mid 0.39
_exptl_crystal_size_min 0.08
_refine_diff_density_max 0.608
_refine_diff_density_min -0.562
_refine_diff_density_rms 0.096
_refine_ls_extinction_method none
_refine_ls_goodness_of_fit_all 0.886
_refine_ls_goodness_of_fit_obs 1.161
_refine_ls_hydrogen_treatment Riding
_refine_ls_matrix_type full
_refine_ls_number_parameters 796
_refine_ls_number_reflns 10466
_refine_ls_number_restraints 1025
_refine_ls_restrained_S_all 0.927
_refine_ls_restrained_S_obs 1.100
_refine_ls_R_factor_all 0.1569
_refine_ls_R_factor_obs 0.0794
_refine_ls_shift/esd_max -0.010
_refine_ls_shift/esd_mean 0.000
_refine_ls_structure_factor_coef Fsqd
_refine_ls_weighting_details 'w=1/[\s^2^(Fo^2^)+(0.1049P)^2^+0.0000P] where P=(Fo^2^+2Fc^2^)/3'
_refine_ls_weighting_scheme calc
_refine_ls_wR_factor_all 0.2245
_refine_ls_wR_factor_obs 0.1824
_reflns_number_observed 4829
_reflns_number_total 10473
_reflns_observed_criterion >2sigma(I)
_cod_data_source_file b000385isup1.cif
_cod_data_source_block winsom
_cod_depositor_comments
;
The following automatic conversions were performed:

'_symmetry_cell_setting' value 'Rhombohedral' changed to
'rhombohedral' according to
/home/saulius/struct/CIF-dictionaries/cif_core.dic dictionary named
'cif_core.dic' version 2.4.2 from 2011-04-26.

Automatic conversion script
Id: cif_fix_values 1891 2012-01-12 08:04:46Z andrius 

The following automatic conversions were performed:

'_refine_ls_weighting_scheme' value 'calc
w=1/[\s^2^(Fo^2^)+(0.1049P)^2^+0.0000P] where P=(Fo^2^+2Fc^2^)/3' was
changed to 'calc'. New tag '_refine_ls_weighting_details' was
created. The value of the new tag was set to
'w=1/[\s^2^(Fo^2^)+(0.1049P)^2^+0.0000P] where P=(Fo^2^+2Fc^2^)/3'.

Automatic conversion script
Id: cif_fix_values 3143 2015-03-26 13:38:13Z robertas 

The following automatic conversions were performed:

'_atom_sites_solution_hydrogens' value 'Geometric' was changed to
'geom'.

Automatic conversion script
Id: cif_fix_values 6452 2018-10-05 10:23:21Z andrius 
;
_cod_original_cell_volume 37473.1(53)
_cod_original_sg_symbol_H-M R-3
_cod_original_formula_sum 'C193.50 H240.50 Cl22.50 N30 Ni13 O65'
_cod_database_code 7110848

loop_
_symmetry_equiv_pos_as_xyz
'x, y, z'
'-y, x-y, z'
'-x+y, -x, z'
'x+2/3, y+1/3, z+1/3'
'-y+2/3, x-y+1/3, z+1/3'
'-x+y+2/3, -x+1/3, z+1/3'
'x+1/3, y+2/3, z+2/3'
'-y+1/3, x-y+2/3, z+2/3'
'-x+y+1/3, -x+2/3, z+2/3'
'-x, -y, -z'
'y, -x+y, -z'
'x-y, x, -z'
'-x+2/3, -y+1/3, -z+1/3'
'y+2/3, -x+y+1/3, -z+1/3'
'x-y+2/3, x+1/3, -z+1/3'
'-x+1/3, -y+2/3, -z+2/3'
'y+1/3, -x+y+2/3, -z+2/3'
'x-y+1/3, x+2/3, -z+2/3'

loop_
_atom_site_aniso_label
_atom_site_aniso_U_11
_atom_site_aniso_U_22
_atom_site_aniso_U_33
_atom_site_aniso_U_23
_atom_site_aniso_U_13
_atom_site_aniso_U_12
Ni1 0.0261(8) 0.0254(8) 0.0347(8) 0.0007(7) 0.0016(7) 0.0126(7)
Ni2 0.0258(8) 0.0253(8) 0.0313(8) -0.0021(7) -0.0020(7) 0.0133(7)
Ni3 0.0377(9) 0.0393(9) 0.0419(9) -0.0137(8) -0.0108(8) 0.0228(8)
O1 0.028(3) 0.031(3) 0.035(3) 0.004(3) 0.008(3) 0.016(3)
O2 0.034(3) 0.031(3) 0.030(3) -0.002(3) 0.001(3) 0.021(3)
O10 0.025(3) 0.026(3) 0.037(3) 0.001(3) -0.002(3) 0.011(2)
C10 0.031(4) 0.031(4) 0.014(7) 0.000 0.000 0.015(2)
Cl 0.057(2) 0.057(2) 0.068(3) 0.000 0.000 0.0285(9)
N11 0.030(4) 0.031(4) 0.055(5) 0.006(4) 0.006(4) 0.005(3)
C21 0.047(6) 0.032(5) 0.055(6) -0.001(4) -0.002(5) 0.014(4)
C31 0.154(14) 0.048(7) 0.179(16) 0.036(9) -0.110(12) -0.026(8)
C41 0.211(17) 0.047(7) 0.201(17) 0.042(10) -0.142(14) -0.043(10)
C51 0.118(11) 0.032(5) 0.134(12) 0.027(7) -0.053(9) 0.005(6)
C61 0.063(7) 0.036(5) 0.064(7) 0.001(5) -0.009(5) 0.021(5)
O21 0.046(4) 0.027(3) 0.056(4) -0.002(3) -0.007(3) 0.016(3)
Cl1 0.082(2) 0.058(2) 0.066(2) 0.018(2) -0.002(2) 0.019(2)
N12 0.064(5) 0.076(6) 0.094(6) -0.038(5) -0.028(4) 0.048(4)
C22 0.109(9) 0.098(9) 0.064(5) -0.019(5) -0.002(5) 0.068(6)
C32 0.143(11) 0.131(12) 0.072(5) -0.034(7) -0.032(7) 0.098(9)
C42 0.144(14) 0.175(17) 0.095(9) -0.023(9) -0.030(7) 0.102(11)
C52 0.109(11) 0.163(14) 0.119(7) -0.071(9) -0.036(7) 0.092(9)
C62 0.075(7) 0.123(9) 0.091(7) -0.035(6) -0.035(6) 0.076(5)
O22 0.087(5) 0.093(6) 0.048(4) -0.013(4) 0.000(4) 0.065(4)
Cl2 0.098(3) 0.095(3) 0.179(5) -0.044(3) -0.027(3) 0.031(2)
O1A 0.036(3) 0.034(3) 0.038(4) 0.003(3) -0.004(3) 0.021(3)
O2A 0.029(3) 0.033(3) 0.046(4) 0.002(3) -0.007(3) 0.016(3)
C1A 0.025(4) 0.039(5) 0.029(5) 0.003(4) 0.001(4) 0.019(4)
C2A 0.042(5) 0.035(5) 0.035(5) 0.000(4) -0.007(4) 0.020(4)
N3A 0.035(4) 0.045(5) 0.041(5) -0.001(4) -0.011(3) 0.023(4)
C4A 0.036(5) 0.045(6) 0.059(6) -0.004(5) -0.011(5) 0.016(5)
C5A 0.063(7) 0.055(6) 0.053(7) -0.028(5) -0.015(6) 0.028(6)
C6A 0.068(7) 0.069(7) 0.061(7) 0.009(6) -0.029(6) 0.039(6)
O1B 0.040(4) 0.044(4) 0.037(4) -0.010(3) -0.006(3) 0.024(3)
O2B 0.030(3) 0.039(4) 0.036(3) -0.007(3) -0.008(3) 0.020(3)
C1B 0.029(5) 0.040(5) 0.038(5) 0.002(4) 0.001(4) 0.018(4)
C2B 0.031(5) 0.041(5) 0.042(4) -0.005(4) -0.011(4) 0.021(4)
N3B 0.051(5) 0.059(5) 0.042(4) 0.000(4) -0.017(4) 0.032(4)
C4B 0.080(7) 0.062(6) 0.068(8) -0.030(6) -0.032(7) 0.032(5)
C5B 0.066(6) 0.111(10) 0.042(6) 0.002(7) -0.005(5) 0.053(7)
C6B 0.089(9) 0.083(7) 0.065(8) 0.004(7) -0.020(7) 0.059(7)
O1C 0.046(4) 0.031(3) 0.046(4) -0.009(3) -0.009(3) 0.019(3)
O2C 0.067(5) 0.045(4) 0.069(5) -0.038(3) -0.033(4) 0.038(4)
C1C 0.043(5) 0.031(4) 0.045(6) -0.004(4) -0.002(4) 0.022(4)
C2C 0.066(6) 0.041(5) 0.066(7) -0.008(5) -0.007(6) 0.032(5)
N3C 0.070(5) 0.042(5) 0.052(5) -0.002(4) 0.006(4) 0.039(4)
C4C 0.122(10) 0.052(6) 0.085(9) -0.015(6) -0.027(8) 0.062(7)
C5C 0.066(6) 0.092(8) 0.103(10) 0.034(9) 0.020(7) 0.052(6)
C6C 0.119(10) 0.060(7) 0.047(6) 0.007(6) 0.009(6) 0.059(8)
Ni4 0.0332(9) 0.0332(9) 0.0312(14) 0.000 0.000 0.0166(4)
N13 0.041(4) 0.027(4) 0.032(4) -0.001(3) -0.005(3) 0.019(3)
C23 0.040(5) 0.034(5) 0.038(5) 0.006(4) 0.003(4) 0.005(4)
C33 0.042(5) 0.057(7) 0.057(6) 0.005(5) 0.009(5) 0.002(4)
C43 0.054(6) 0.061(7) 0.062(7) -0.004(6) -0.013(5) 0.010(6)
C53 0.071(6) 0.050(6) 0.054(7) -0.019(6) -0.018(5) 0.016(5)
C63 0.061(5) 0.036(5) 0.037(5) 0.005(4) 0.004(4) 0.023(4)
O23 0.049(4) 0.046(4) 0.039(4) 0.000(3) 0.012(3) 0.022(3)
Cl3 0.078(2) 0.083(2) 0.056(2) -0.020(2) 0.007(2) 0.040(2)
Ni5 0.0525(11) 0.0676(12) 0.0487(11) -0.0162(10) -0.0059(9) 0.0338(10)
N14 0.053(4) 0.066(5) 0.059(6) -0.005(4) -0.001(4) 0.026(4)
C24 0.071(4) 0.060(5) 0.055(7) 0.000(5) -0.015(5) 0.034(4)
C34 0.071(6) 0.059(6) 0.102(11) 0.017(7) -0.012(7) 0.027(5)
C44 0.074(8) 0.080(7) 0.105(12) 0.029(8) 0.003(7) 0.026(7)
C54 0.068(7) 0.106(8) 0.103(11) 0.016(9) 0.021(8) 0.039(6)
C64 0.065(6) 0.105(7) 0.079(9) -0.022(8) 0.001(7) 0.041(6)
O24 0.081(4) 0.065(4) 0.080(6) -0.017(4) -0.023(4) 0.048(4)
Cl4 0.089(3) 0.138(4) 0.183(5) -0.076(4) 0.030(3) 0.047(3)
N15 0.099(6) 0.073(6) 0.097(6) -0.037(5) -0.045(5) 0.060(6)
C25 0.079(6) 0.077(8) 0.160(9) -0.059(9) -0.049(7) 0.058(7)
C35 0.128(11) 0.136(14) 0.267(16) -0.072(15) -0.084(12) 0.106(11)
C45 0.165(14) 0.122(14) 0.318(20) -0.036(18) -0.133(13) 0.107(15)
C55 0.176(15) 0.117(13) 0.206(15) -0.009(14) -0.131(10) 0.062(15)
C65 0.129(10) 0.079(9) 0.119(8) -0.028(9) -0.088(6) 0.048(9)
O25 0.074(4) 0.128(8) 0.131(7) -0.045(7) 0.001(6) 0.067(5)
Cl5 0.237(6) 0.236(6) 0.081(3) 0.028(4) -0.017(4) 0.121(6)
N16 0.050(5) 0.064(4) 0.051(5) -0.012(4) -0.014(4) 0.029(4)
C26 0.049(6) 0.062(5) 0.061(6) -0.002(4) -0.016(6) 0.008(5)
C36 0.130(12) 0.079(7) 0.072(9) 0.010(6) -0.042(9) 0.025(9)
C46 0.170(15) 0.074(8) 0.093(10) 0.009(7) -0.034(10) 0.057(10)
C56 0.111(11) 0.057(6) 0.087(9) -0.001(7) -0.028(9) 0.024(8)
C66 0.061(7) 0.058(5) 0.060(6) -0.007(5) -0.013(6) 0.019(6)
O26 0.053(4) 0.075(4) 0.057(4) -0.008(3) -0.018(4) 0.012(4)
Cl6 0.117(3) 0.106(3) 0.071(2) -0.034(2) -0.043(2) 0.076(2)
N17 0.045(5) 0.058(6) 0.061(6) 0.013(4) -0.014(4) 0.009(4)
C27 0.051(6) 0.063(7) 0.068(7) -0.001(6) -0.016(5) 0.017(6)
C37 0.052(6) 0.086(9) 0.080(8) 0.017(6) -0.001(6) 0.026(6)
C47 0.053(6) 0.102(10) 0.067(8) 0.028(6) 0.008(6) 0.036(6)
C57 0.071(6) 0.099(9) 0.069(8) 0.017(7) -0.009(6) 0.039(7)
C67 0.047(5) 0.088(9) 0.059(7) 0.003(6) -0.021(5) 0.013(6)
O27 0.048(4) 0.080(6) 0.086(6) -0.018(5) -0.022(4) 0.022(4)
Cl7 0.061(2) 0.113(3) 0.095(3) -0.036(2) -0.023(2) 0.019(2)
Cl8 0.120(7) 0.120(7) 0.198(20) 0.000 0.000 0.060(4)

loop_
_atom_site_label
_atom_site_type_symbol
_atom_site_fract_x
_atom_site_fract_y
_atom_site_fract_z
_atom_site_U_iso_or_equiv
_atom_site_thermal_displace_type
_atom_site_occupancy
_atom_site_calc_flag
_atom_site_refinement_flags
Ni1 Ni 1.10253(5) 1.01100(5) 0.30376(3) 0.0288(4) Uani 1 d U
Ni2 Ni 1.00801(5) 0.90545(5) 0.30174(3) 0.0272(3) Uani 1 d U
Ni3 Ni 0.90646(5) 0.84151(6) 0.25012(3) 0.0380(4) Uani 1 d U
O1 O 1.1224(2) 1.0710(2) 0.33104(13) 0.0308(14) Uani 1 d U
H1 H 1.1039(2) 1.0614(2) 0.34940(13) 0.037 Uiso 1 d R
O2 O 0.9576(2) 0.9018(2) 0.27326(12) 0.0297(13) Uani 1 d U
H2 H 0.9710(2) 0.9334(2) 0.26193(12) 0.036 Uiso 1 calc R
O10 O 1.0271(2) 0.9783(2) 0.31367(12) 0.0304(13) Uani 1 d U
C10 C 1.0000 1.0000 0.3142(3) 0.025(3) Uani 1 d SU
Cl Cl 1.0000 1.0000 0.23446(11) 0.0608(13) Uani 1 d S
N11 N 0.8747(2) 0.7824(2) 0.32847(13) 0.043(2) Uani 1 d DU
H11 H 0.8999(2) 0.8104(2) 0.33490(13) 0.052 Uiso 1 calc R
C21 C 0.8514(3) 0.7812(3) 0.3034(2) 0.048(2) Uani 1 d DU
C31 C 0.8094(5) 0.7356(3) 0.2942(3) 0.161(8) Uani 1 d DU
H31 H 0.7899(5) 0.7356(3) 0.2785(3) 0.193 Uiso 1 calc R
C41 C 0.7973(7) 0.6923(3) 0.3077(3) 0.201(11) Uani 1 d DU
H41 H 0.7746(7) 0.6612(3) 0.2991(3) 0.241 Uiso 1 calc R
C51 C 0.8188(4) 0.6937(3) 0.3345(3) 0.109(6) Uani 1 d DU
H51 H 0.8068(4) 0.6649(3) 0.3462(3) 0.131 Uiso 1 calc R
C61 C 0.8584(3) 0.7397(3) 0.3430(2) 0.056(3) Uani 1 d DU
O21 O 0.8677(2) 0.8235(2) 0.28936(13) 0.0442(15) Uani 1 d DU
Cl1 Cl 0.89028(11) 0.74333(11) 0.37468(7) 0.0758(9) Uani 1 d DU
N12 N 0.8624(2) 0.7940(3) 0.2126(2) 0.072(2) Uani 1 d DU
C22 C 0.9018(3) 0.8295(4) 0.1965(2) 0.083(3) Uani 1 d DU
C32 C 0.8978(4) 0.8298(4) 0.1666(2) 0.102(4) Uani 1 d DU
H32 H 0.9247(4) 0.8553(4) 0.1560(2) 0.123 Uiso 1 calc R
C42 C 0.8571(5) 0.7951(5) 0.1524(2) 0.128(5) Uani 1 d DU
C52 C 0.8175(4) 0.7566(5) 0.1683(2) 0.120(5) Uani 1 d DU
H52 H 0.7888(4) 0.7303(5) 0.1593(2) 0.144 Uiso 1 calc R
C62 C 0.8232(3) 0.7597(4) 0.1980(2) 0.085(3) Uani 1 d DU
O22 O 0.9405(2) 0.8639(3) 0.21164(14) 0.067(2) Uani 1 d DU
Cl2 Cl 0.77516(15) 0.71383(14) 0.21928(12) 0.132(2) Uani 1 d DU
O1A O 1.1180(2) 0.9764(2) 0.33581(12) 0.0345(14) Uani 1 d DU
O2A O 1.0493(2) 0.8996(2) 0.33413(13) 0.0359(14) Uani 1 d DU
C1A C 1.0904(3) 0.9319(3) 0.3444(2) 0.030(2) Uani 1 d DU
C2A C 1.1076(3) 0.9123(3) 0.3693(2) 0.037(2) Uani 1 d DU
H2A1 H 1.0807(3) 0.8989(3) 0.3839(2) 0.045 Uiso 1 calc R
H2A2 H 1.1107(3) 0.8839(3) 0.3621(2) 0.045 Uiso 1 calc R
N3A N 1.1562(2) 0.9480(2) 0.38445(14) 0.039(2) Uani 1 d DU
C4A C 1.1997(3) 0.9686(3) 0.3636(2) 0.049(2) Uani 1 d DU
H4A1 H 1.2017(3) 0.9409(3) 0.3546(2) 0.073 Uiso 1 calc R
H4A2 H 1.2309(3) 0.9902(3) 0.3739(2) 0.073 Uiso 1 calc R
H4A3 H 1.1947(3) 0.9881(3) 0.3487(2) 0.073 Uiso 1 calc R
C5A C 1.1534(3) 0.9904(3) 0.3979(2) 0.058(3) Uani 1 d DU
H5A1 H 1.1478(3) 1.0095(3) 0.3831(2) 0.087 Uiso 1 calc R
H5A2 H 1.1847(3) 1.0123(3) 0.4079(2) 0.087 Uiso 1 calc R
H5A3 H 1.1257(3) 0.9773(3) 0.4117(2) 0.087 Uiso 1 calc R
C6A C 1.1647(4) 0.9185(3) 0.4074(2) 0.064(3) Uani 1 d DU
H6A1 H 1.1665(4) 0.8907(3) 0.3985(2) 0.096 Uiso 1 calc R
H6A2 H 1.1370(4) 0.9053(3) 0.4211(2) 0.096 Uiso 1 calc R
H6A3 H 1.1961(4) 0.9403(3) 0.4174(2) 0.096 Uiso 1 calc R
O1B O 0.8680(2) 0.8795(2) 0.23852(12) 0.0389(15) Uani 1 d DU
O2B O 0.8744(2) 0.9262(2) 0.27708(11) 0.0339(14) Uani 1 d DU
C1B C 0.8638(3) 0.9132(3) 0.2512(2) 0.035(2) Uani 1 d DU
C2B C 0.8421(3) 0.9408(3) 0.23496(14) 0.037(2) Uani 1 d DU
H2B1 H 0.8652(3) 0.9770(3) 0.23756(14) 0.044 Uiso 1 calc R
H2B2 H 0.8102(3) 0.9327(3) 0.24428(14) 0.044 Uiso 1 calc R
N3B N 0.8322(3) 0.9310(3) 0.20292(14) 0.049(2) Uani 1 d DU
C4B C 0.7933(3) 0.8771(3) 0.1976(2) 0.072(3) Uani 1 d DU
H4B1 H 0.7628(3) 0.8689(3) 0.2082(2) 0.108 Uiso 1 calc R
H4B2 H 0.8060(3) 0.8554(3) 0.2041(2) 0.108 Uiso 1 calc R
H4B3 H 0.7858(3) 0.8719(3) 0.1771(2) 0.108 Uiso 1 calc R
C5B C 0.8789(3) 0.9442(4) 0.1870(2) 0.069(3) Uani 1 d DU
H5B1 H 0.9037(3) 0.9792(4) 0.1907(2) 0.104 Uiso 1 calc R
H5B2 H 0.8717(3) 0.9394(4) 0.1665(2) 0.104 Uiso 1 calc R
H5B3 H 0.8919(3) 0.9228(4) 0.1935(2) 0.104 Uiso 1 calc R
C6B C 0.8115(4) 0.9638(4) 0.1927(2) 0.072(3) Uani 1 d DU
H6B1 H 0.7808(4) 0.9551(4) 0.2032(2) 0.108 Uiso 1 calc R
H6B2 H 0.8042(4) 0.9585(4) 0.1721(2) 0.108 Uiso 1 calc R
H6B3 H 0.8362(4) 0.9990(4) 0.1961(2) 0.108 Uiso 1 calc R
O1C O 0.9969(2) 0.8373(2) 0.29062(13) 0.041(2) Uani 1 d DU
O2C O 0.9330(2) 0.7943(2) 0.25972(14) 0.056(2) Uani 1 d DU
C1C C 0.9661(3) 0.7991(3) 0.2770(2) 0.038(2) Uani 1 d DU
C2C C 0.9659(3) 0.7502(3) 0.2828(2) 0.056(3) Uani 1 d DU
H2C1 H 0.9334(3) 0.7265(3) 0.2916(2) 0.067 Uiso 1 calc R
H2C2 H 0.9674(3) 0.7360(3) 0.2641(2) 0.067 Uiso 1 calc R
N3C N 1.0068(3) 0.7517(2) 0.3017(2) 0.050(2) Uani 1 d DU
C4C C 0.9991(4) 0.6988(3) 0.3036(2) 0.078(4) Uani 1 d DU
H4C1 H 0.9656(4) 0.6760(3) 0.3111(2) 0.118 Uiso 1 calc R
H4C2 H 1.0242(4) 0.6989(3) 0.3164(2) 0.118 Uiso 1 calc R
H4C3 H 1.0025(4) 0.6877(3) 0.2845(2) 0.118 Uiso 1 calc R
C5C C 1.0575(3) 0.7857(4) 0.2902(2) 0.081(4) Uani 1 d DU
H5C1 H 1.0603(3) 0.7751(4) 0.2709(2) 0.122 Uiso 1 calc R
H5C2 H 1.0825(3) 0.7846(4) 0.3027(2) 0.122 Uiso 1 calc R
H5C3 H 1.0633(3) 0.8199(4) 0.2896(2) 0.122 Uiso 1 calc R
C6C C 1.0016(4) 0.7673(4) 0.3315(2) 0.069(3) Uani 1 d DU
H6C1 H 0.9679(4) 0.7445(4) 0.3388(2) 0.104 Uiso 1 calc R
H6C2 H 1.0072(4) 0.8014(4) 0.3311(2) 0.104 Uiso 1 calc R
H6C3 H 1.0263(4) 0.7661(4) 0.3442(2) 0.104 Uiso 1 calc R
Ni4 Ni 1.0000 1.0000 0.39931(6) 0.0326(6) Uani 1 d SU
N13 N 1.0490(2) 1.0659(2) 0.42094(12) 0.033(2) Uani 1 d DU
C23 C 1.0864(3) 1.0745(3) 0.4019(2) 0.043(2) Uani 1 d DU
C33 C 1.1358(3) 1.1128(3) 0.4075(2) 0.062(3) Uani 1 d DU
H33 H 1.1612(3) 1.1200(3) 0.3938(2) 0.074 Uiso 1 calc R
C43 C 1.1473(3) 1.1395(4) 0.4322(2) 0.068(3) Uani 1 d DU
H43 H 1.1810(3) 1.1635(4) 0.4364(2) 0.081 Uiso 1 calc R
C53 C 1.1089(3) 1.1314(3) 0.4515(2) 0.065(3) Uani 1 d DU
H53 H 1.1155(3) 1.1501(3) 0.4687(2) 0.078 Uiso 1 calc R
C63 C 1.0607(3) 1.0944(3) 0.4440(2) 0.045(2) Uani 1 d DU
O23 O 1.0717(2) 1.0440(2) 0.37979(12) 0.045(2) Uani 1 d DU
Cl3 Cl 1.01076(11) 1.08038(12) 0.46732(6) 0.0725(9) Uani 1 d DU
Ni5 Ni 1.03769(6) 0.70342(7) 0.21159(4) 0.0546(5) Uani 1 d U
N14 N 1.1091(2) 0.7348(2) 0.1957(2) 0.061(2) Uani 1 d DU
C24 C 1.1226(3) 0.7801(3) 0.2080(2) 0.061(2) Uani 1 d DU
C34 C 1.1715(3) 0.8209(3) 0.2045(3) 0.080(4) Uani 1 d DU
H34 H 1.1800(3) 0.8525(3) 0.2122(3) 0.096 Uiso 1 calc R
C44 C 1.2063(3) 0.8151(3) 0.1902(3) 0.092(4) Uani 1 d DU
H44 H 1.2392(3) 0.8425(3) 0.1881(3) 0.110 Uiso 1 calc R
C54 C 1.1934(3) 0.7681(3) 0.1784(3) 0.095(4) Uani 1 d DU
H54 H 1.2171(3) 0.7627(3) 0.1685(3) 0.114 Uiso 1 calc R
C64 C 1.1441(3) 0.7299(3) 0.1819(3) 0.084(4) Uani 1 d DU
O24 O 1.0862(2) 0.7810(2) 0.2221(2) 0.070(2) Uani 1 d DU
Cl4 Cl 1.12474(14) 0.6697(2) 0.16883(12) 0.141(2) Uani 1 d DU
N15 N 1.0030(3) 0.7188(4) 0.1790(2) 0.082(2) Uani 1 d DU
C25 C 0.9650(4) 0.7114(5) 0.1969(2) 0.097(3) Uani 1 d DU
C35 C 0.9257(5) 0.7185(7) 0.1868(3) 0.160(6) Uani 1 d DU
H35 H 0.8999(5) 0.7143(7) 0.1995(3) 0.192 Uiso 1 calc R
C45 C 0.9250(6) 0.7314(8) 0.1591(3) 0.185(7) Uani 1 d DU
H45 H 0.8988(6) 0.7364(8) 0.1523(3) 0.223 Uiso 1 calc R
C55 C 0.9636(5) 0.7374(7) 0.1403(2) 0.172(6) Uani 1 d DU
H55 H 0.9629(5) 0.7440(7) 0.1205(2) 0.206 Uiso 1 calc R
C65 C 1.0025(4) 0.7332(5) 0.1522(2) 0.111(4) Uani 1 d DU
O25 O 0.9689(3) 0.6983(4) 0.2234(2) 0.104(3) Uani 1 d DU
Cl5 Cl 1.0520(2) 0.7396(2) 0.13077(10) 0.183(2) Uani 1 d DU
N16 N 1.0125(3) 0.6272(3) 0.2090(2) 0.055(2) Uani 1 d U
C26 C 1.0279(4) 0.6264(5) 0.2369(3) 0.066(3) Uani 1 d U
C36 C 1.0267(6) 0.5824(5) 0.2489(3) 0.105(5) Uani 1 d U
H36 H 1.0407(6) 0.5824(5) 0.2670(3) 0.126 Uiso 1 calc R
C46 C 1.0036(6) 0.5411(5) 0.2318(3) 0.114(5) Uani 1 d U
H46 H 0.9994(6) 0.5106(5) 0.2392(3) 0.137 Uiso 1 calc R
C56 C 0.9854(5) 0.5405(5) 0.2035(3) 0.093(4) Uani 1 d U
H56 H 0.9699(5) 0.5113(5) 0.1920(3) 0.112 Uiso 1 calc R
C66 C 0.9918(4) 0.5835(4) 0.1949(3) 0.064(3) Uani 1 d U
O26 O 1.0494(3) 0.6702(3) 0.2482(2) 0.070(2) Uani 1 d U
Cl6 Cl 0.97132(14) 0.58729(13) 0.15984(7) 0.0890(11) Uani 1 d U
N17 N 0.0096(2) 0.5543(3) 0.0423(2) 0.062(2) Uani 1 d DU
C27 C -0.0372(3) 0.5189(4) 0.0330(2) 0.066(3) Uani 1 d DU
C37 C -0.0803(3) 0.5124(4) 0.0475(2) 0.076(3) Uani 1 d DU
H37 H -0.1124(3) 0.4875(4) 0.0411(2) 0.091 Uiso 1 calc R
C47 C -0.0765(3) 0.5412(4) 0.0702(2) 0.075(3) Uani 1 d DU
H47 H -0.1057(3) 0.5376(4) 0.0792(2) 0.091 Uiso 1 calc R
C57 C -0.0286(3) 0.5768(4) 0.0804(2) 0.081(3) Uani 1 d DU
H57 H -0.0244(3) 0.5962(4) 0.0970(2) 0.098 Uiso 1 calc R
C67 C 0.0121(3) 0.5819(4) 0.0648(2) 0.074(3) Uani 1 d DU
O27 O -0.0390(2) 0.4936(3) 0.0099(2) 0.076(2) Uani 1 d DU
H27 H -0.0099(2) 0.5025(3) 0.0044(2) 0.114 Uiso 0.50 calc PR
Cl7 Cl 0.07280(11) 0.62561(14) 0.07640(8) 0.1003(12) Uani 1 d DU
Cl8 Cl 0.0000 0.0000 0.1487(5) 0.146(7) Uani 0.50 d SP

loop_
_atom_type_symbol
_atom_type_description
_atom_type_scat_dispersion_real
_atom_type_scat_dispersion_imag
_atom_type_scat_source
C C 0.0181 0.0091 'International Tables Vol C Tables 4.2.6.8 and 6.1.1.4'
H H 0.0000 0.0000 'International Tables Vol C Tables 4.2.6.8 and 6.1.1.4'
N N 0.0311 0.0180 'International Tables Vol C Tables 4.2.6.8 and 6.1.1.4'
O O 0.0492 0.0322 'International Tables Vol C Tables 4.2.6.8 and 6.1.1.4'
Cl Cl 0.3639 0.7018 'International Tables Vol C Tables 4.2.6.8 and 6.1.1.4'
Ni Ni -3.0029 0.5091 'International Tables Vol C Tables 4.2.6.8 and 6.1.1.4'

loop_
_geom_angle_atom_site_label_1
_geom_angle_atom_site_label_2
_geom_angle_atom_site_label_3
_geom_angle
_geom_angle_site_symmetry_1
_geom_angle_site_symmetry_3
O1A Ni1 O2 170.4(2) . 2_765
O1A Ni1 O1 88.6(2) . .
O2 Ni1 O1 84.9(2) 2_765 .
O1A Ni1 O10 94.7(2) . .
O2 Ni1 O10 92.7(2) 2_765 .
O1 Ni1 O10 93.3(2) . .
O1A Ni1 O2B 93.0(2) . 2_765
O2 Ni1 O2B 94.2(2) 2_765 2_765
O1 Ni1 O2B 173.3(2) . 2_765
O10 Ni1 O2B 80.1(2) . 2_765
O1A Ni1 O21 90.4(2) . 2_765
O2 Ni1 O21 82.5(2) 2_765 2_765
O1 Ni1 O21 89.8(2) . 2_765
O10 Ni1 O21 174.1(2) . 2_765
O2B Ni1 O21 96.7(2) 2_765 2_765
O1A Ni1 Ni2 132.9(2) . 2_765
O2 Ni1 Ni2 42.5(2) 2_765 2_765
O1 Ni1 Ni2 45.1(2) . 2_765
O10 Ni1 Ni2 82.12(15) . 2_765
O2B Ni1 Ni2 131.9(2) 2_765 2_765
O21 Ni1 Ni2 96.6(2) 2_765 2_765
O1A Ni1 Ni3 132.8(2) . 2_765
O2 Ni1 Ni3 42.3(2) 2_765 2_765
O1 Ni1 Ni3 100.6(2) . 2_765
O10 Ni1 Ni3 130.2(2) . 2_765
O2B Ni1 Ni3 83.09(15) 2_765 2_765
O21 Ni1 Ni3 44.1(2) 2_765 2_765
Ni2 Ni1 Ni3 75.22(5) 2_765 2_765
O2 Ni2 O1C 92.7(2) . .
O2 Ni2 O2A 170.4(2) . .
O1C Ni2 O2A 83.5(2) . .
O2 Ni2 O10 91.7(2) . .
O1C Ni2 O10 174.3(2) . .
O2A Ni2 O10 92.6(2) . .
O2 Ni2 O1 85.0(2) . 3_675
O1C Ni2 O1 94.7(2) . 3_675
O2A Ni2 O1 86.5(2) . 3_675
O10 Ni2 O1 89.2(2) . 3_675
O2 Ni2 O2B 98.7(2) . 2_765
O1C Ni2 O2B 96.9(2) . 2_765
O2A Ni2 O2B 90.6(2) . 2_765
O10 Ni2 O2B 78.9(2) . 2_765
O1 Ni2 O2B 167.6(2) 3_675 2_765
O2 Ni2 Ni1 43.3(2) . 3_675
O1C Ni2 Ni1 107.0(2) . 3_675
O2A Ni2 Ni1 129.6(2) . 3_675
O10 Ni2 Ni1 78.69(15) . 3_675
O1 Ni2 Ni1 44.4(2) 3_675 3_675
O2B Ni2 Ni1 134.4(2) 2_765 3_675
O22 Ni3 O2 97.2(2) . .
O22 Ni3 O2C 96.5(3) . .
O2 Ni3 O2C 97.5(2) . .
O22 Ni3 O21 173.5(3) . .
O2 Ni3 O21 82.0(2) . .
O2C Ni3 O21 90.0(3) . .
O22 Ni3 O1B 85.6(3) . .
O2 Ni3 O1B 91.3(2) . .
O2C Ni3 O1B 170.6(2) . .
O21 Ni3 O1B 88.0(2) . .
O22 Ni3 N12 64.7(2) . .
O2 Ni3 N12 160.6(3) . .
O2C Ni3 N12 91.8(3) . .
O21 Ni3 N12 115.2(2) . .
O1B Ni3 N12 80.7(3) . .
O22 Ni3 C22 31.8(2) . .
O2 Ni3 C22 128.2(3) . .
O2C Ni3 C22 97.2(4) . .
O21 Ni3 C22 147.2(3) . .
O1B Ni3 C22 79.8(3) . .
N12 Ni3 C22 33.0(2) . .
O22 Ni3 Ni1 133.0(2) . 3_675
O2 Ni3 Ni1 42.07(15) . 3_675
O2C Ni3 Ni1 109.0(2) . 3_675
O21 Ni3 Ni1 43.76(15) . 3_675
O1B Ni3 Ni1 75.6(2) . 3_675
N12 Ni3 Ni1 148.1(2) . 3_675
C22 Ni3 Ni1 152.7(3) . 3_675
Ni1 O1 Ni2 90.5(2) . 2_765
Ni2 O2 Ni1 94.2(2) . 3_675
Ni2 O2 Ni3 128.7(3) . .
Ni1 O2 Ni3 95.6(2) 3_675 .
C10 O10 Ni1 127.2(4) . .
C10 O10 Ni2 130.3(4) . .
Ni1 O10 Ni2 96.2(2) . .
O10 C10 O10 119.97(5) . 2_765
O10 C10 O10 119.97(5) . 3_675
O10 C10 O10 119.97(5) 2_765 3_675
C61 N11 C21 118.3(5) . .
O21 C21 N11 117.8(6) . .
O21 C21 C31 122.7(6) . .
N11 C21 C31 119.5(6) . .
C41 C31 C21 120.4(7) . .
C31 C41 C51 119.3(8) . .
C61 C51 C41 116.4(7) . .
N11 C61 C51 124.8(6) . .
N11 C61 Cl1 116.2(5) . .
C51 C61 Cl1 119.0(6) . .
C21 O21 Ni1 130.2(5) . 3_675
C21 O21 Ni3 125.5(6) . .
Ni1 O21 Ni3 92.2(2) 3_675 .
C62 N12 C22 116.5(6) . .
C62 N12 Ni3 158.2(6) . .
C22 N12 Ni3 84.2(4) . .
O22 C22 N12 115.3(6) . .
O22 C22 C32 124.5(7) . .
N12 C22 C32 120.1(7) . .
O22 C22 Ni3 52.9(4) . .
N12 C22 Ni3 62.7(4) . .
C32 C22 Ni3 170.1(11) . .
C42 C32 C22 122.2(8) . .
C32 C42 C52 118.6(7) . .
C62 C52 C42 115.9(7) . .
N12 C62 C52 126.6(7) . .
N12 C62 Cl2 114.9(6) . .
C52 C62 Cl2 118.5(6) . .
C22 O22 Ni3 95.3(5) . .
C1A O1A Ni1 126.7(5) . .
C1A O2A Ni2 129.9(5) . .
O2A C1A O1A 127.3(6) . .
O2A C1A C2A 113.1(6) . .
O1A C1A C2A 119.6(6) . .
N3A C2A C1A 118.7(5) . .
C5A N3A C6A 109.6(6) . .
C5A N3A C4A 109.2(6) . .
C6A N3A C4A 108.8(6) . .
C5A N3A C2A 111.2(5) . .
C6A N3A C2A 107.3(5) . .
C4A N3A C2A 110.6(5) . .
C1B O1B Ni3 131.2(5) . .
C1B O2B Ni1 122.7(5) . 3_675
C1B O2B Ni2 137.0(5) . 3_675
Ni1 O2B Ni2 94.9(2) 3_675 3_675
O1B C1B O2B 126.4(7) . .
O1B C1B C2B 119.1(6) . .
O2B C1B C2B 114.5(6) . .
C1B C2B N3B 118.5(5) . .
C5B N3B C4B 110.4(6) . .
C5B N3B C6B 109.5(6) . .
C4B N3B C6B 108.4(6) . .
C5B N3B C2B 111.3(6) . .
C4B N3B C2B 110.5(6) . .
C6B N3B C2B 106.6(6) . .
C1C O1C Ni2 139.6(5) . .
C1C O2C Ni3 130.6(5) . .
O2C C1C O1C 128.8(6) . .
O2C C1C C2C 113.4(6) . .
O1C C1C C2C 117.7(6) . .
N3C C2C C1C 118.6(5) . .
C5C N3C C6C 110.4(7) . .
C5C N3C C2C 112.4(6) . .
C6C N3C C2C 109.0(6) . .
C5C N3C C4C 108.8(6) . .
C6C N3C C4C 107.5(6) . .
C2C N3C C4C 108.5(6) . .
N13 Ni4 N13 98.7(2) . 2_765
N13 Ni4 N13 98.7(2) . 3_675
N13 Ni4 N13 98.7(2) 2_765 3_675
N13 Ni4 O23 159.0(2) . 3_675
N13 Ni4 O23 96.4(2) 2_765 3_675
N13 Ni4 O23 64.6(2) 3_675 3_675
N13 Ni4 O23 96.4(2) . 2_765
N13 Ni4 O23 64.6(2) 2_765 2_765
N13 Ni4 O23 159.0(2) 3_675 2_765
O23 Ni4 O23 103.2(2) 3_675 2_765
N13 Ni4 O23 64.6(2) . .
N13 Ni4 O23 159.0(2) 2_765 .
N13 Ni4 O23 96.4(2) 3_675 .
O23 Ni4 O23 103.2(2) 3_675 .
O23 Ni4 O23 103.2(2) 2_765 .
N13 Ni4 C23 33.2(2) . .
N13 Ni4 C23 131.5(3) 2_765 .
N13 Ni4 C23 96.0(3) 3_675 .
O23 Ni4 C23 131.4(2) 3_675 .
O23 Ni4 C23 104.6(3) 2_765 .
O23 Ni4 C23 31.6(2) . .
N13 Ni4 C23 131.5(3) . 3_675
N13 Ni4 C23 96.0(3) 2_765 3_675
N13 Ni4 C23 33.2(2) 3_675 3_675
O23 Ni4 C23 31.6(2) 3_675 3_675
O23 Ni4 C23 131.4(2) 2_765 3_675
O23 Ni4 C23 104.6(3) . 3_675
C23 Ni4 C23 119.77(3) . 3_675
N13 Ni4 C23 96.0(3) . 2_765
N13 Ni4 C23 33.2(2) 2_765 2_765
N13 Ni4 C23 131.5(3) 3_675 2_765
O23 Ni4 C23 104.6(3) 3_675 2_765
O23 Ni4 C23 31.6(2) 2_765 2_765
O23 Ni4 C23 131.4(2) . 2_765
C23 Ni4 C23 119.77(3) . 2_765
C23 Ni4 C23 119.77(3) 3_675 2_765
C63 N13 C23 118.4(5) . .
C63 N13 Ni4 149.9(5) . .
C23 N13 Ni4 90.3(4) . .
O23 C23 N13 114.3(5) . .
O23 C23 C33 126.0(6) . .
N13 C23 C33 119.6(6) . .
O23 C23 Ni4 58.4(3) . .
N13 C23 Ni4 56.5(3) . .
C33 C23 Ni4 170.7(7) . .
C43 C33 C23 120.8(7) . .
C33 C43 C53 119.6(7) . .
C63 C53 C43 116.5(6) . .
N13 C63 C53 125.0(6) . .
N13 C63 Cl3 115.2(5) . .
C53 C63 Cl3 119.7(5) . .
C23 O23 Ni4 90.0(4) . .
N15 Ni5 N14 100.7(3) . .
N15 Ni5 N16 106.0(4) . .
N14 Ni5 N16 102.6(3) . .
N15 Ni5 O26 161.5(3) . .
N14 Ni5 O26 96.7(3) . .
N16 Ni5 O26 63.6(3) . .
N15 Ni5 O25 65.8(3) . .
N14 Ni5 O25 158.1(3) . .
N16 Ni5 O25 97.9(4) . .
O26 Ni5 O25 99.4(3) . .
N15 Ni5 O24 93.7(3) . .
N14 Ni5 O24 64.6(2) . .
N16 Ni5 O24 158.6(3) . .
O26 Ni5 O24 99.5(3) . .
O25 Ni5 O24 97.9(3) . .
N15 Ni5 C25 33.5(2) . .
N14 Ni5 C25 131.9(4) . .
N16 Ni5 C25 104.6(4) . .
O26 Ni5 C25 131.0(3) . .
O25 Ni5 C25 32.3(2) . .
O24 Ni5 C25 96.5(4) . .
N15 Ni5 C24 98.8(4) . .
N14 Ni5 C24 33.1(2) . .
N16 Ni5 C24 133.4(3) . .
O26 Ni5 C24 99.2(3) . .
O25 Ni5 C24 128.5(3) . .
O24 Ni5 C24 31.5(2) . .
C25 Ni5 C24 117.4(4) . .
N15 Ni5 C26 137.1(4) . .
N14 Ni5 C26 101.9(4) . .
N16 Ni5 C26 33.3(3) . .
O26 Ni5 C26 30.3(3) . .
O25 Ni5 C26 99.5(4) . .
O24 Ni5 C26 128.9(3) . .
C25 Ni5 C26 122.3(4) . .
C24 Ni5 C26 119.6(3) . .
C64 N14 C24 117.9(6) . .
C64 N14 Ni5 149.8(5) . .
C24 N14 Ni5 92.1(4) . .
O24 C24 N14 113.8(6) . .
O24 C24 C34 125.8(7) . .
N14 C24 C34 120.4(6) . .
O24 C24 Ni5 59.0(4) . .
N14 C24 Ni5 54.8(3) . .
C34 C24 Ni5 175.2(6) . .
C44 C34 C24 120.5(7) . .
C34 C44 C54 119.7(7) . .
C64 C54 C44 116.7(7) . .
N14 C64 C54 124.7(7) . .
N14 C64 Cl4 115.1(5) . .
C54 C64 Cl4 120.2(6) . .
C24 O24 Ni5 89.5(4) . .
C65 N15 C25 118.4(6) . .
C65 N15 Ni5 150.7(5) . .
C25 N15 Ni5 90.9(4) . .
O25 C25 N15 114.6(6) . .
O25 C25 C35 125.0(7) . .
N15 C25 C35 120.3(7) . .
O25 C25 Ni5 59.0(4) . .
N15 C25 Ni5 55.7(4) . .
C35 C25 Ni5 175.6(7) . .
C45 C35 C25 120.2(8) . .
C35 C45 C55 119.4(7) . .
C65 C55 C45 116.9(7) . .
N15 C65 C55 124.4(7) . .
N15 C65 Cl5 114.6(6) . .
C55 C65 Cl5 120.5(6) . .
C25 O25 Ni5 88.7(5) . .
C66 N16 C26 115.9(10) . .
C66 N16 Ni5 152.6(8) . .
C26 N16 Ni5 91.5(7) . .
O26 C26 N16 111.4(11) . .
O26 C26 C36 126.0(12) . .
N16 C26 C36 121.8(12) . .
O26 C26 Ni5 56.3(6) . .
N16 C26 Ni5 55.2(6) . .
C36 C26 Ni5 172.9(10) . .
C46 C36 C26 114.0(12) . .
C36 C46 C56 124.7(13) . .
C66 C56 C46 114.4(14) . .
C56 C66 N16 128.8(13) . .
C56 C66 Cl6 118.2(10) . .
N16 C66 Cl6 113.0(9) . .
C26 O26 Ni5 93.4(7) . .
C67 N17 C27 117.4(6) . .
O27 C27 N17 116.5(6) . .
O27 C27 C37 123.3(7) . .
N17 C27 C37 120.2(6) . .
C47 C37 C27 121.0(7) . .
C37 C47 C57 119.2(7) . .
C67 C57 C47 116.7(7) . .
N17 C67 C57 125.3(6) . .
N17 C67 Cl7 115.7(5) . .
C57 C67 Cl7 118.9(6) . .

loop_
_geom_bond_atom_site_label_1
_geom_bond_atom_site_label_2
_geom_bond_distance
_geom_bond_site_symmetry_2
Ni1 O1A 2.010(5) .
Ni1 O2 2.017(5) 2_765
Ni1 O1 2.053(6) .
Ni1 O10 2.057(5) .
Ni1 O2B 2.073(5) 2_765
Ni1 O21 2.073(5) 2_765
Ni1 Ni2 2.933(2) 2_765
Ni1 Ni3 2.996(2) 2_765
Ni2 O2 1.987(5) .
Ni2 O1C 2.005(5) .
Ni2 O2A 2.022(5) .
Ni2 O10 2.076(5) .
Ni2 O1 2.077(6) 3_675
Ni2 O2B 2.104(5) 2_765
Ni2 Ni1 2.933(2) 3_675
Ni3 O22 2.000(7) .
Ni3 O2 2.026(6) .
Ni3 O2C 2.030(6) .
Ni3 O21 2.085(6) .
Ni3 O1B 2.097(5) .
Ni3 N12 2.232(7) .
Ni3 C22 2.498(8) .
Ni3 Ni1 2.996(2) 3_675
O1 Ni2 2.077(6) 2_765
O2 Ni1 2.017(5) 3_675
O10 C10 1.296(5) .
C10 O10 1.296(5) 2_765
C10 O10 1.296(5) 3_675
N11 C61 1.323(7) .
N11 C21 1.351(7) .
C21 O21 1.304(7) .
C21 C31 1.410(8) .
C31 C41 1.337(9) .
C41 C51 1.394(9) .
C51 C61 1.377(8) .
C61 Cl1 1.734(7) .
O21 Ni1 2.073(5) 3_675
N12 C62 1.317(7) .
N12 C22 1.369(8) .
C22 O22 1.324(7) .
C22 C32 1.388(8) .
C32 C42 1.338(9) .
C42 C52 1.407(9) .
C52 C62 1.381(8) .
C62 Cl2 1.741(7) .
O1A C1A 1.254(7) .
O2A C1A 1.243(7) .
C1A C2A 1.509(8) .
C2A N3A 1.505(7) .
N3A C5A 1.481(8) .
N3A C6A 1.497(8) .
N3A C4A 1.505(8) .
O1B C1B 1.246(7) .
O2B C1B 1.253(7) .
O2B Ni1 2.073(5) 3_675
O2B Ni2 2.104(5) 3_675
C1B C2B 1.507(8) .
C2B N3B 1.511(8) .
N3B C5B 1.473(8) .
N3B C4B 1.496(8) .
N3B C6B 1.506(8) .
O1C C1C 1.245(7) .
O2C C1C 1.238(7) .
C1C C2C 1.518(8) .
C2C N3C 1.505(8) .
N3C C5C 1.469(8) .
N3C C6C 1.495(8) .
N3C C4C 1.517(8) .
Ni4 N13 2.072(6) .
Ni4 N13 2.072(6) 2_765
Ni4 N13 2.072(6) 3_675
Ni4 O23 2.118(6) 3_675
Ni4 O23 2.118(6) 2_765
Ni4 O23 2.118(6) .
Ni4 C23 2.486(7) .
Ni4 C23 2.486(7) 3_675
Ni4 C23 2.486(7) 2_765
N13 C63 1.311(7) .
N13 C23 1.362(7) .
C23 O23 1.302(7) .
C23 C33 1.397(8) .
C33 C43 1.344(9) .
C43 C53 1.396(9) .
C53 C63 1.379(8) .
C63 Cl3 1.738(6) .
Ni5 N15 2.027(7) .
Ni5 N14 2.034(7) .
Ni5 N16 2.063(9) .
Ni5 O26 2.093(8) .
Ni5 O25 2.103(7) .
Ni5 O24 2.133(7) .
Ni5 C25 2.454(9) .
Ni5 C24 2.488(8) .
Ni5 C26 2.513(13) .
N14 C64 1.315(7) .
N14 C24 1.359(7) .
C24 O24 1.301(7) .
C24 C34 1.398(8) .
C34 C44 1.338(9) .
C44 C54 1.399(9) .
C54 C64 1.380(8) .
C64 Cl4 1.739(7) .
N15 C65 1.317(8) .
N15 C25 1.353(8) .
C25 O25 1.312(7) .
C25 C35 1.402(8) .
C35 C45 1.345(9) .
C45 C55 1.403(10) .
C55 C65 1.375(8) .
C65 Cl5 1.737(7) .
N16 C66 1.327(13) .
N16 C26 1.380(14) .
C26 O26 1.271(12) .
C26 C36 1.44(2) .
C36 C46 1.35(2) .
C46 C56 1.42(2) .
C56 C66 1.29(2) .
C66 Cl6 1.762(12) .
N17 C67 1.318(7) .
N17 C27 1.363(7) .
C27 O27 1.304(7) .
C27 C37 1.401(8) .
C37 C47 1.337(9) .
C47 C57 1.399(9) .
C57 C67 1.378(8) .
C67 Cl7 1.743(7) .
